data_4504832
loop_
_publ_author_name
'Th\"unemann, Andreas F'
'Kurth, Dirk G.'
'Beinhoff, Matthias'
'Bienert, Ralf'
'Schulz, Burkhard'

_publ_section_title
;
 V-shaped crystalline structures of di-n-alkyl esters of phosphoric acid.
;
_journal_issue 13
_journal_name_full 'Langmuir : the ACS journal of surfaces and colloids'
_journal_page_first 5856
_journal_page_last 5861
_journal_paper_doi 10.1021/la0603572
_journal_volume 22
_journal_year 2006
_chemical_formula_sum 'C32 H67 O4 P'
_chemical_formula_weight 546.83
_chemical_name_common 'phosphoric acid dihexadecyl ester'
_chemical_name_systematic
; 
 ? 
;
_space_group_IT_number 1
_symmetry_cell_setting triclinic
_symmetry_space_group_name_Hall 'P 1'
_symmetry_space_group_name_H-M 'P 1'
_atom_sites_solution_hydrogens geom
_atom_sites_solution_primary direct
_atom_sites_solution_secondary difmap
_audit_creation_method SHELXTL
_cell_angle_alpha 85.242(12)
_cell_angle_beta 86.283(11)
_cell_angle_gamma 77.441(10)
_cell_formula_units_Z 1
_cell_length_a 4.717(3)
_cell_length_b 5.602(3)
_cell_length_c 33.609(19)
_cell_measurement_reflns_used 727
_cell_measurement_temperature 293(2)
_cell_measurement_theta_max 27.92
_cell_measurement_theta_min 3.04
_cell_volume 862.9(9)
_computing_cell_refinement 'Bruker SMART'
_computing_data_collection 'Bruker SMART'
_computing_data_reduction 'Bruker SAINT'
_computing_molecular_graphics 'PowderCell, PovRay'
_computing_publication_material 'Bruker SHELXTL'
_computing_structure_refinement 'Bruker SHELXTL'
_computing_structure_solution 'Bruker SHELXTL'
_diffrn_ambient_temperature 293(2)
_diffrn_measured_fraction_theta_full 0.979
_diffrn_measured_fraction_theta_max 0.979
_diffrn_measurement_device_type 'CCD area detector'
_diffrn_measurement_method 'omega scans'
_diffrn_radiation_monochromator graphite
_diffrn_radiation_source 'fine-focus sealed tube'
_diffrn_radiation_type MoK\a
_diffrn_radiation_wavelength 0.71073
_diffrn_reflns_av_R_equivalents 0.0420
_diffrn_reflns_av_sigmaI/netI 0.0391
_diffrn_reflns_limit_h_max 5
_diffrn_reflns_limit_h_min -5
_diffrn_reflns_limit_k_max 6
_diffrn_reflns_limit_k_min -6
_diffrn_reflns_limit_l_max 41
_diffrn_reflns_limit_l_min -33
_diffrn_reflns_number 4569
_diffrn_reflns_theta_full 26.00
_diffrn_reflns_theta_max 26.00
_diffrn_reflns_theta_min 1.22
_exptl_absorpt_coefficient_mu 0.110
_exptl_absorpt_correction_T_max 0.354
_exptl_absorpt_correction_T_min 0.240
_exptl_absorpt_correction_type multi-scan
_exptl_crystal_colour colourless
_exptl_crystal_density_diffrn 1.052
_exptl_crystal_description plate
_exptl_crystal_F_000 306
_exptl_crystal_size_max 0.55
_exptl_crystal_size_mid 0.40
_exptl_crystal_size_min 0.02
_refine_diff_density_max 0.393
_refine_diff_density_min -0.368
_refine_diff_density_rms 0.053
_refine_ls_abs_structure_details 'Flack H D (1983), Acta Cryst. A39, 876-881'
_refine_ls_abs_structure_Flack 0.3(2)
_refine_ls_extinction_coef 0.022(6)
_refine_ls_extinction_expression Fc^*^=kFc[1+0.001xFc^2^\l^3^/sin(2\q)]^-1/4^
_refine_ls_extinction_method SHELXL
_refine_ls_goodness_of_fit_ref 1.072
_refine_ls_hydrogen_treatment constr
_refine_ls_matrix_type full
_refine_ls_number_parameters 335
_refine_ls_number_reflns 3853
_refine_ls_number_restraints 3
_refine_ls_restrained_S_all 1.071
_refine_ls_R_factor_all 0.0784
_refine_ls_R_factor_gt 0.0693
_refine_ls_shift/su_max 0.013
_refine_ls_shift/su_mean 0.003
_refine_ls_structure_factor_coef Fsqd
_refine_ls_weighting_details 'calc w=1/[\s^2^(Fo^2^)+(0.1024P)^2^+0.7451P] where P=(Fo^2^+2Fc^2^)/3'
_refine_ls_weighting_scheme calc
_refine_ls_wR_factor_gt 0.1984
_refine_ls_wR_factor_ref 0.2029
_reflns_number_gt 3285
_reflns_number_total 3853
_reflns_threshold_expression >2sigma(I)
_cod_data_source_file la0603572si20060317_055115.cif
_cod_data_source_block dhp
_cod_depositor_comments
;
The following automatic conversions were performed:

'_symmetry_cell_setting' value 'Triclinic' changed to 'triclinic'
according to /home/saulius/struct/CIF-dictionaries/cif_core.dic
dictionary named 'cif_core.dic' version 2.4.1 from 2010-06-29.

Automatic conversion script
Id: cif_fix_values 1715 2011-07-08 13:25:40Z adriana 
;
_cod_original_cell_volume 862.8(9)
_cod_original_sg_symbol_H-M P1
_cod_database_code 4504832

loop_
_symmetry_equiv_pos_as_xyz
'x, y, z'

loop_
_atom_site_label
_atom_site_type_symbol
_atom_site_fract_x
_atom_site_fract_y
_atom_site_fract_z
_atom_site_U_iso_or_equiv
_atom_site_adp_type
_atom_site_occupancy
_atom_site_symmetry_multiplicity
_atom_site_calc_flag
_atom_site_refinement_flags
P1 P 0.7180(3) 0.5647(2) 0.36202(6) 0.0319(3) Uani 1 1 d .
O1 O 0.6103(8) 0.7555(7) 0.32704(12) 0.0425(10) Uani 1 1 d .
O2 O 0.7852(7) 0.7051(6) 0.39744(13) 0.0411(10) Uani 1 1 d .
O3 O 0.4895(7) 0.4251(7) 0.37302(14) 0.0443(10) Uani 1 1 d .
O4 O 1.0120(8) 0.4069(7) 0.34938(14) 0.0494(12) Uani 1 1 d .
H4A H 1.1410 0.4449 0.3611 0.074 Uiso 1 1 calc R
C1 C 0.7904(12) 0.9101(11) 0.3065(2) 0.0450(14) Uani 1 1 d .
H1C H 0.9470 0.8119 0.2910 0.054 Uiso 1 1 calc R
H1D H 0.8751 0.9907 0.3257 0.054 Uiso 1 1 calc R
C2 C 0.6048(14) 1.0966(10) 0.27962(19) 0.0431(14) Uani 1 1 d .
H2C H 0.4596 1.2010 0.2959 0.052 Uiso 1 1 calc R
H2D H 0.5032 1.0128 0.2629 0.052 Uiso 1 1 calc R
C3 C 0.7687(12) 1.2557(11) 0.2531(2) 0.0441(14) Uani 1 1 d .
H3D H 0.9071 1.1529 0.2357 0.053 Uiso 1 1 calc R
H3E H 0.8775 1.3345 0.2695 0.053 Uiso 1 1 calc R
C4 C 0.5704(12) 1.4519(10) 0.22745(19) 0.0449(14) Uani 1 1 d .
H4D H 0.4527 1.3727 0.2124 0.054 Uiso 1 1 calc R
H4E H 0.4396 1.5593 0.2450 0.054 Uiso 1 1 calc R
C5 C 0.7268(12) 1.6069(11) 0.1984(2) 0.0448(14) Uani 1 1 d .
H5C H 0.8565 1.5006 0.1806 0.054 Uiso 1 1 calc R
H5D H 0.8446 1.6869 0.2133 0.054 Uiso 1 1 calc R
C6 C 0.5214(13) 1.8004(11) 0.1737(2) 0.0468(14) Uani 1 1 d .
H6C H 0.3937 1.9076 0.1916 0.056 Uiso 1 1 calc R
H6D H 0.4013 1.7200 0.1593 0.056 Uiso 1 1 calc R
C7 C 0.6738(12) 1.9552(11) 0.1439(2) 0.0483(15) Uani 1 1 d .
H7C H 0.7993 1.8484 0.1257 0.058 Uiso 1 1 calc R
H7D H 0.7960 2.0340 0.1582 0.058 Uiso 1 1 calc R
C8 C 0.4665(13) 2.1511(12) 0.1196(2) 0.0486(15) Uani 1 1 d .
H8C H 0.3449 2.0722 0.1052 0.058 Uiso 1 1 calc R
H8D H 0.3405 2.2574 0.1378 0.058 Uiso 1 1 calc R
C9 C 0.6181(13) 2.3068(12) 0.0899(2) 0.0523(15) Uani 1 1 d .
H9C H 0.7436 2.2005 0.0717 0.063 Uiso 1 1 calc R
H9D H 0.7404 2.3850 0.1044 0.063 Uiso 1 1 calc R
C10 C 0.4105(15) 2.5042(12) 0.0657(2) 0.0558(16) Uani 1 1 d .
H10C H 0.2862 2.4261 0.0516 0.067 Uiso 1 1 calc R
H10D H 0.2870 2.6119 0.0839 0.067 Uiso 1 1 calc R
C11 C 0.5610(16) 2.6579(13) 0.0355(2) 0.0589(18) Uani 1 1 d .
H11C H 0.6844 2.5501 0.0173 0.071 Uiso 1 1 calc R
H11D H 0.6856 2.7356 0.0496 0.071 Uiso 1 1 calc R
C12 C 0.3556(15) 2.8551(13) 0.0113(2) 0.0623(19) Uani 1 1 d .
H12C H 0.2288 2.7774 -0.0024 0.075 Uiso 1 1 calc R
H12D H 0.2343 2.9642 0.0295 0.075 Uiso 1 1 calc R
C13 C 0.5022(16) 3.0042(14) -0.0189(3) 0.067(2) Uani 1 1 d .
H13B H 0.6253 2.8946 -0.0368 0.081 Uiso 1 1 calc R
H13C H 0.6274 3.0829 -0.0051 0.081 Uiso 1 1 calc R
C14 C 0.2992(19) 3.2003(15) -0.0436(3) 0.073(2) Uani 1 1 d .
H14C H 0.1750 3.1226 -0.0578 0.088 Uiso 1 1 calc R
H14D H 0.1755 3.3107 -0.0258 0.088 Uiso 1 1 calc R
C15 C 0.455(2) 3.3452(18) -0.0731(3) 0.100(3) Uani 1 1 d .
H15A H 0.5811 3.2340 -0.0906 0.120 Uiso 1 1 calc R
H15B H 0.5782 3.4238 -0.0588 0.120 Uiso 1 1 calc R
C16 C 0.255(3) 3.5418(19) -0.0987(4) 0.120(4) Uani 1 1 d .
H16A H 0.3703 3.6270 -0.1170 0.180 Uiso 1 1 calc R
H16B H 0.1339 3.6561 -0.0817 0.180 Uiso 1 1 calc R
H16C H 0.1354 3.4658 -0.1134 0.180 Uiso 1 1 calc R
C17 C 0.5459(11) 0.8655(10) 0.41841(18) 0.0364(12) Uani 1 1 d .
H17C H 0.4145 0.7699 0.4318 0.044 Uiso 1 1 calc R
H17D H 0.4374 0.9860 0.3995 0.044 Uiso 1 1 calc R
C18 C 0.6712(12) 0.9902(10) 0.44819(19) 0.0394(14) Uani 1 1 d .
H18C H 0.8061 1.0811 0.4345 0.047 Uiso 1 1 calc R
H18D H 0.7797 0.8674 0.4667 0.047 Uiso 1 1 calc R
C19 C 0.4389(12) 1.1658(11) 0.47165(18) 0.0401(13) Uani 1 1 d .
H19A H 0.3282 1.2861 0.4530 0.048 Uiso 1 1 calc R
H19C H 0.3061 1.0739 0.4856 0.048 Uiso 1 1 calc R
C20 C 0.5605(12) 1.2984(11) 0.50159(19) 0.0448(14) Uani 1 1 d .
H20C H 0.6933 1.3900 0.4875 0.054 Uiso 1 1 calc R
H20D H 0.6720 1.1776 0.5201 0.054 Uiso 1 1 calc R
C21 C 0.3348(11) 1.4724(11) 0.52519(19) 0.0419(13) Uani 1 1 d .
H21C H 0.2243 1.5940 0.5067 0.050 Uiso 1 1 calc R
H21D H 0.2011 1.3810 0.5391 0.050 Uiso 1 1 calc R
C22 C 0.4568(12) 1.6029(11) 0.5553(2) 0.0475(15) Uani 1 1 d .
H22C H 0.5911 1.6938 0.5414 0.057 Uiso 1 1 calc R
H22D H 0.5668 1.4813 0.5739 0.057 Uiso 1 1 calc R
C23 C 0.2308(12) 1.7782(12) 0.5789(2) 0.0461(15) Uani 1 1 d .
H23C H 0.0963 1.6877 0.5928 0.055 Uiso 1 1 calc R
H23D H 0.1211 1.9004 0.5604 0.055 Uiso 1 1 calc R
C24 C 0.3571(12) 1.9075(11) 0.6090(2) 0.0498(15) Uani 1 1 d .
H24C H 0.4660 1.7852 0.6276 0.060 Uiso 1 1 calc R
H24D H 0.4924 1.9972 0.5951 0.060 Uiso 1 1 calc R
C25 C 0.1312(12) 2.0838(11) 0.6325(2) 0.0506(16) Uani 1 1 d .
H25B H -0.0042 1.9940 0.6463 0.061 Uiso 1 1 calc R
H25C H 0.0224 2.2060 0.6138 0.061 Uiso 1 1 calc R
C26 C 0.2559(13) 2.2138(12) 0.6627(2) 0.0538(17) Uani 1 1 d .
H26C H 0.3671 2.0916 0.6811 0.065 Uiso 1 1 calc R
H26D H 0.3890 2.3056 0.6487 0.065 Uiso 1 1 calc R
C27 C 0.0297(14) 2.3870(13) 0.6865(2) 0.0577(19) Uani 1 1 d .
H27C H -0.0800 2.5103 0.6681 0.069 Uiso 1 1 calc R
H27D H -0.1046 2.2956 0.7002 0.069 Uiso 1 1 calc R
C28 C 0.1545(15) 2.5142(13) 0.7169(2) 0.0632(19) Uani 1 1 d .
H28C H 0.2638 2.3910 0.7353 0.076 Uiso 1 1 calc R
H28D H 0.2893 2.6053 0.7032 0.076 Uiso 1 1 calc R
C29 C -0.0707(16) 2.6871(14) 0.7405(3) 0.070(2) Uani 1 1 d .
H29C H -0.2051 2.5958 0.7542 0.085 Uiso 1 1 calc R
H29D H -0.1804 2.8099 0.7221 0.085 Uiso 1 1 calc R
C30 C 0.0541(18) 2.8159(16) 0.7710(3) 0.077(3) Uani 1 1 d .
H30A H 0.1856 2.9099 0.7572 0.093 Uiso 1 1 calc R
H30B H 0.1665 2.6932 0.7892 0.093 Uiso 1 1 calc R
C31 C -0.176(2) 2.9871(19) 0.7952(3) 0.101(3) Uani 1 1 d .
H31A H -0.2936 3.1055 0.7769 0.121 Uiso 1 1 calc R
H31B H -0.3035 2.8917 0.8097 0.121 Uiso 1 1 calc R
C32 C -0.055(3) 3.124(2) 0.8248(4) 0.125(4) Uani 1 1 d .
H32A H -0.2121 3.2282 0.8388 0.188 Uiso 1 1 calc R
H32B H 0.0675 3.2230 0.8107 0.188 Uiso 1 1 calc R
H32C H 0.0569 3.0092 0.8436 0.188 Uiso 1 1 calc R

loop_
_atom_site_aniso_label
_atom_site_aniso_U_11
_atom_site_aniso_U_22
_atom_site_aniso_U_33
_atom_site_aniso_U_23
_atom_site_aniso_U_13
_atom_site_aniso_U_12
P1 0.0253(6) 0.0297(6) 0.0411(7) -0.0071(5) -0.0034(5) -0.0047(5)
O1 0.041(2) 0.045(2) 0.044(2) 0.0053(18) -0.0027(17) -0.0168(17)
O2 0.0282(19) 0.038(2) 0.055(3) -0.0132(18) -0.0044(16) 0.0006(15)
O3 0.0268(19) 0.037(2) 0.070(3) 0.0011(19) -0.0082(18) -0.0078(16)
O4 0.029(2) 0.043(2) 0.077(3) -0.025(2) -0.0091(19) 0.0016(17)
C1 0.039(3) 0.049(3) 0.047(3) 0.006(3) 0.000(3) -0.015(3)
C2 0.047(3) 0.033(3) 0.046(4) 0.003(3) 0.004(3) -0.007(3)
C3 0.038(3) 0.044(3) 0.048(4) 0.003(3) -0.002(3) -0.007(3)
C4 0.041(3) 0.037(3) 0.052(4) 0.006(3) -0.001(3) -0.001(2)
C5 0.034(3) 0.042(3) 0.052(4) 0.005(3) -0.001(3) 0.001(2)
C6 0.039(3) 0.041(3) 0.056(4) 0.006(3) 0.000(3) -0.002(2)
C7 0.035(3) 0.048(3) 0.056(4) 0.007(3) -0.002(3) -0.001(3)
C8 0.037(3) 0.047(3) 0.058(4) 0.006(3) -0.003(3) -0.005(3)
C9 0.043(3) 0.051(4) 0.058(4) 0.007(3) -0.004(3) -0.003(3)
C10 0.056(4) 0.053(4) 0.056(4) 0.006(3) -0.004(3) -0.007(3)
C11 0.047(4) 0.059(4) 0.067(5) 0.011(4) -0.004(3) -0.007(3)
C12 0.058(4) 0.052(4) 0.070(5) 0.011(4) -0.009(3) -0.001(3)
C13 0.056(4) 0.062(4) 0.079(5) 0.010(4) -0.001(4) -0.006(3)
C14 0.070(5) 0.064(5) 0.078(6) 0.014(4) -0.005(4) -0.004(4)
C15 0.096(7) 0.085(6) 0.109(8) 0.032(6) 0.002(6) -0.016(6)
C16 0.145(10) 0.092(7) 0.110(9) 0.040(6) -0.012(7) -0.013(7)
C17 0.029(3) 0.036(3) 0.043(3) -0.012(2) -0.002(2) 0.000(2)
C18 0.042(3) 0.035(3) 0.042(3) -0.012(3) -0.002(3) -0.007(2)
C19 0.036(3) 0.041(3) 0.043(3) -0.011(2) -0.001(2) -0.004(2)
C20 0.037(3) 0.044(3) 0.054(4) -0.016(3) -0.001(2) -0.004(2)
C21 0.029(3) 0.045(3) 0.051(3) -0.015(3) 0.002(2) -0.004(2)
C22 0.034(3) 0.050(3) 0.056(4) -0.016(3) 0.000(3) 0.000(3)
C23 0.031(3) 0.053(3) 0.054(4) -0.018(3) 0.002(2) -0.005(2)
C24 0.036(3) 0.047(3) 0.065(4) -0.017(3) -0.002(3) -0.002(3)
C25 0.031(3) 0.055(4) 0.064(4) -0.019(3) 0.002(3) -0.003(3)
C26 0.038(3) 0.053(4) 0.068(4) -0.019(3) 0.000(3) -0.001(3)
C27 0.037(3) 0.064(4) 0.073(5) -0.021(4) -0.001(3) -0.007(3)
C28 0.052(4) 0.061(4) 0.078(5) -0.025(4) 0.003(3) -0.008(3)
C29 0.065(5) 0.070(5) 0.079(5) -0.029(4) 0.000(4) -0.012(4)
C30 0.070(5) 0.080(6) 0.086(6) -0.025(5) 0.004(5) -0.019(4)
C31 0.101(7) 0.105(7) 0.096(7) -0.043(6) 0.007(6) -0.010(6)
C32 0.162(11) 0.111(8) 0.102(9) -0.042(7) 0.012(8) -0.020(8)

loop_
_atom_type_symbol
_atom_type_description
_atom_type_scat_dispersion_real
_atom_type_scat_dispersion_imag
_atom_type_scat_source
C C 0.0033 0.0016 'International Tables Vol C Tables 4.2.6.8 and 6.1.1.4'
H H 0.0000 0.0000 'International Tables Vol C Tables 4.2.6.8 and 6.1.1.4'
O O 0.0106 0.0060 'International Tables Vol C Tables 4.2.6.8 and 6.1.1.4'
P P 0.1023 0.0942 'International Tables Vol C Tables 4.2.6.8 and 6.1.1.4'

loop_
_geom_angle_atom_site_label_1
_geom_angle_atom_site_label_2
_geom_angle_atom_site_label_3
_geom_angle
O3 P1 O4 114.2(2)
O3 P1 O1 108.0(2)
O4 P1 O1 109.0(2)
O3 P1 O2 112.5(2)
O4 P1 O2 104.6(2)
O1 P1 O2 108.4(2)
C1 O1 P1 122.9(3)
C17 O2 P1 119.3(3)
O1 C1 C2 108.3(5)
C1 C2 C3 114.4(5)
C2 C3 C4 112.9(5)
C5 C4 C3 114.9(5)
C4 C5 C6 113.1(5)
C5 C6 C7 114.0(5)
C6 C7 C8 113.7(5)
C9 C8 C7 113.8(5)
C8 C9 C10 113.9(5)
C11 C10 C9 114.1(5)
C10 C11 C12 114.4(6)
C13 C12 C11 114.7(6)
C12 C13 C14 115.2(6)
C15 C14 C13 113.3(8)
C14 C15 C16 114.1(9)
O2 C17 C18 108.2(4)
C17 C18 C19 112.6(4)
C20 C19 C18 113.8(4)
C19 C20 C21 114.7(4)
C22 C21 C20 114.5(4)
C21 C22 C23 114.6(4)
C22 C23 C24 113.9(4)
C25 C24 C23 113.9(4)
C24 C25 C26 114.2(5)
C27 C26 C25 114.1(5)
C28 C27 C26 114.0(5)
C29 C28 C27 114.0(5)
C28 C29 C30 114.1(6)
C29 C30 C31 113.7(7)
C32 C31 C30 114.3(8)

loop_
_geom_bond_atom_site_label_1
_geom_bond_atom_site_label_2
_geom_bond_distance
P1 O3 1.475(4)
P1 O4 1.529(4)
P1 O1 1.555(4)
P1 O2 1.565(4)
O1 C1 1.447(7)
O2 C17 1.463(6)
C1 C2 1.491(8)
C2 C3 1.506(8)
C3 C4 1.524(8)
C4 C5 1.515(8)
C5 C6 1.517(7)
C6 C7 1.519(8)
C7 C8 1.521(8)
C8 C9 1.516(9)
C9 C10 1.527(8)
C10 C11 1.516(10)
C11 C12 1.520(9)
C12 C13 1.490(11)
C13 C14 1.520(10)
C14 C15 1.488(12)
C15 C16 1.530(12)
C17 C18 1.487(7)
C18 C19 1.529(7)
C19 C20 1.508(7)
C20 C21 1.510(7)
C21 C22 1.507(7)
C22 C23 1.514(7)
C23 C24 1.515(7)
C24 C25 1.515(7)
C25 C26 1.515(8)
C26 C27 1.513(8)
C27 C28 1.510(9)
C28 C29 1.505(9)
C29 C30 1.518(10)
C30 C31 1.525(11)
C31 C32 1.517(13)

loop_
_cod_related_entry_id
_cod_related_entry_database
_cod_related_entry_code
1 ChemSpider 67691
